data_4123995
loop_
_publ_author_name
'Ben Salah, M.'
'Vilminot, S.'
'Kurmoo, M.'
'Andre, G.'
'Takagi, S.'
'Mhiri, T.'
'Richard-Plouet, M.'

_publ_section_title
;
 Nuclear and magnetic structures and magnetic properties of the layered
 cobalt hydroxysulfate Co5 (O H)6 (S O4)2 (H2 O)4 and its deuterated
 analogue, Co5 (O D)6 (S O4)2 (D2 O)4
;
_journal_name_full 'Journal of the American Chemical Society'
_journal_page_first 7972
_journal_page_last 7981
_journal_volume 128
_journal_year 2006
_chemical_formula_sum 'Co5 H14 O18 S2'
_chemical_name_systematic 'Co5 (O H)6 (S O4)2 (H2 O)4'
_space_group_IT_number 14
_symmetry_space_group_name_Hall '-P 2ybc'
_symmetry_space_group_name_H-M 'P 1 21/c 1'
_cell_angle_alpha 90
_cell_angle_beta 91.709
_cell_angle_gamma 90
_cell_formula_units_Z 2
_cell_length_a 5.4698
_cell_length_b 6.3435
_cell_length_c 20.5471
_cell_volume 712.620
_citation_journal_id_ASTM JACSAT
_cod_data_source_file BenSalah_JACSAT_2006_989.cif
_cod_data_source_block H14Co5O18S2
_cod_original_cell_volume 712.6195
_cod_original_formula_sum 'H14 Co5 O18 S2'
_cod_database_code 4123995

loop_
_symmetry_equiv_pos_as_xyz
x,y,z
-x,y+1/2,-z+1/2
-x,-y,-z
x,-y-1/2,z-1/2

loop_
_atom_site_label
_atom_site_type_symbol
_atom_site_fract_x
_atom_site_fract_y
_atom_site_fract_z
_atom_site_occupancy
_atom_site_U_iso_or_equiv
H6 H+1 0.357 0.265 0.019 1 0.0
H3 H+1 0.327 0.523 0.173 1 0.0
O3 O-2 0.5415 0.3606 0.0941 1 0.0
H4 H+1 0.376 0.821 0.042 1 0.0
O8 O-2 0.2515 0.824 0.0572 1 0.0
O4 O-2 0.8758 0.1109 0.0889 1 0.0
S1 S+6 0.7973 0.3183 0.11249 1 0.0
O5 O-2 0.3212 0.0562 0.2033 1 0.0
Co2 Co+2 0.48877 0.31102 0.2522 1 0.0
O1 O-2 0.9535 0.486 0.0876 1 0.0
O7 O-2 0.3258 0.5665 0.2044 1 0.0
O2 O-2 0.822 0.3132 0.1858 1 0.0
O9 O-2 0.2754 0.2286 -0.0091 1 0.0
O6 O-2 0.1518 0.3124 0.2984 1 0.0
Co1 Co+2 -0.00025 0.06128 0.25095 1 0.0
H7 H+1 0.235 0.345 0.976 1 0.0
H1 H+1 0.316 0.061 0.171 1 0.0
H2 H+1 0.147 0.322 0.336 1 0.0
H5 H+1 0.234 0.709 0.067 1 0.0
Co3 Co+2 0 0 0 1 0.0
